data_4036081
loop_
_publ_author_name
'Zemtsov, Artem A.'
'Ashirbaev, Salavat S.'
'Levin, Vitalij V.'
'Kokorekin, Vladimir A.'
'Korlyukov, Alexander A.'
'Dilman, Alexander D.'

_publ_section_title
;
 Photoredox Reaction of 2-Mercaptothiazolinium Salts with Silyl Enol
 Ethers.
;
_journal_name_full 'The Journal of organic chemistry'
_journal_paper_doi 10.1021/acs.joc.9b02478
_journal_year 2019
_chemical_formula_moiety 'C8 H18 N S2 Si, C F3 O3 S'
_chemical_formula_sum 'C9 H18 F3 N O3 S3 Si'
_chemical_formula_weight 369.51
_space_group_crystal_system monoclinic
_space_group_IT_number 14
_space_group_name_Hall '-P 2ybc'
_space_group_name_H-M_alt 'P 1 21/c 1'
_atom_sites_solution_hydrogens geom
_atom_sites_solution_primary dual
_audit_creation_date 2019-05-20
_audit_creation_method
;
Olex2 1.2
(compiled 2018.05.29 svn.r3508 for OlexSys, GUI svn.r5506)
;
_cell_angle_alpha 90
_cell_angle_beta 96.570(3)
_cell_angle_gamma 90
_cell_formula_units_Z 4
_cell_length_a 12.890(2)
_cell_length_b 10.577(2)
_cell_length_c 12.0978(18)
_cell_measurement_reflns_used 3756
_cell_measurement_temperature 120
_cell_measurement_theta_max 30.55
_cell_measurement_theta_min 2.50
_cell_volume 1638.6(5)
_computing_cell_refinement 'SAINT v8.34A (Bruker, 2013)'
_computing_data_reduction 'SAINT v8.34A (Bruker, 2013)'
_computing_molecular_graphics 'Olex2 (Dolomanov et al., 2009)'
_computing_publication_material 'Olex2 (Dolomanov et al., 2009)'
_computing_structure_refinement 'ShelXL (Sheldrick, 2015)'
_computing_structure_solution 'ShelXT (Sheldrick, 2015)'
_diffrn_ambient_temperature 120
_diffrn_detector 'CCD area detector'
_diffrn_detector_area_resol_mean 8
_diffrn_detector_type 'Bruker SMART CCD 1K area detector'
_diffrn_measured_fraction_theta_full 0.993
_diffrn_measured_fraction_theta_max 0.944
_diffrn_measurement_device 'three-circle diffractometer'
_diffrn_measurement_device_type 'Bruker APEX-II'
_diffrn_measurement_method '\f and \w scans'
_diffrn_radiation_monochromator graphite
_diffrn_radiation_probe x-ray
_diffrn_radiation_type MoK\a
_diffrn_radiation_wavelength 0.71073
_diffrn_reflns_av_R_equivalents 0.0223
_diffrn_reflns_av_unetI/netI 0.0324
_diffrn_reflns_Laue_measured_fraction_full 0.993
_diffrn_reflns_Laue_measured_fraction_max 0.944
_diffrn_reflns_limit_h_max 17
_diffrn_reflns_limit_h_min -18
_diffrn_reflns_limit_k_max 15
_diffrn_reflns_limit_k_min -9
_diffrn_reflns_limit_l_max 17
_diffrn_reflns_limit_l_min -14
_diffrn_reflns_number 10131
_diffrn_reflns_point_group_measured_fraction_full 0.993
_diffrn_reflns_point_group_measured_fraction_max 0.944
_diffrn_reflns_theta_full 25.242
_diffrn_reflns_theta_max 30.660
_diffrn_reflns_theta_min 1.590
_diffrn_source 'sealed tube'
_diffrn_source_target Mo
_diffrn_standards_number 0
_exptl_absorpt_coefficient_mu 0.560
_exptl_absorpt_correction_T_max 0.7461
_exptl_absorpt_correction_T_min 0.6725
_exptl_absorpt_correction_type multi-scan
_exptl_absorpt_process_details
'SADABS-2014/5 (Bruker,2014/5) was used for absorption correction. wR2(int) was 0.0448 before and 0.0329 after correction. The Ratio of minimum to maximum transmission is 0.9014. The \l/2 correction factor is 0.00150.'
_exptl_crystal_colour colourless
_exptl_crystal_colour_primary colourless
_exptl_crystal_density_diffrn 1.498
_exptl_crystal_description prism
_exptl_crystal_F_000 768
_exptl_crystal_size_max 0.34
_exptl_crystal_size_mid 0.27
_exptl_crystal_size_min 0.21
_refine_diff_density_max 1.072
_refine_diff_density_min -0.312
_refine_diff_density_rms 0.068
_refine_ls_extinction_method none
_refine_ls_goodness_of_fit_ref 1.024
_refine_ls_hydrogen_treatment constr
_refine_ls_matrix_type full
_refine_ls_number_parameters 185
_refine_ls_number_reflns 4779
_refine_ls_number_restraints 0
_refine_ls_restrained_S_all 1.024
_refine_ls_R_factor_all 0.0443
_refine_ls_R_factor_gt 0.0353
_refine_ls_shift/su_max 0.001
_refine_ls_shift/su_mean 0.000
_refine_ls_structure_factor_coef Fsqd
_refine_ls_weighting_details 'w=1/[\s^2^(Fo^2^)+(0.0416P)^2^+0.9768P] where P=(Fo^2^+2Fc^2^)/3'
_refine_ls_weighting_scheme calc
_refine_ls_wR_factor_gt 0.0872
_refine_ls_wR_factor_ref 0.0932
_reflns_Friedel_coverage 0.000
_reflns_number_gt 4001
_reflns_number_total 4779
_reflns_threshold_expression 'I > 2\s(I)'
_cod_data_source_file jo9b02478_si_002.cif
_cod_data_source_block zem1580
_cod_original_cell_volume 1638.5(5)
_cod_database_code 4036081
_shelxl_version_number 2014/6
_shelx_space_group_comment
;
The symmetry employed for this shelxl refinement is uniquely defined
by the following loop, which should always be used as a source of
symmetry information in preference to the above space-group names.
They are only intended as comments.
;
_shelx_estimated_absorpt_t_max 0.892
_shelx_estimated_absorpt_t_min 0.833
_olex2_refinement_description
;
1. Fixed Uiso
 At 1.2 times of:
  All C(H,H) groups
 At 1.5 times of:
  All C(H,H,H) groups
2.a Secondary CH2 refined with riding coordinates:
 C2(H2A,H2B), C3(H3A,H3B), C4(H4A,H4B)
2.b Idealised Me refined as rotating group:
 C8(H8A,H8B,H8C), C5(H5A,H5B,H5C), C6(H6A,H6B,H6C), C7(H7A,H7B,H7C)
;
_olex2_submission_special_instructions 'No special instructions were received'

loop_
_space_group_symop_operation_xyz
'x, y, z'
'-x, y+1/2, -z+1/2'
'-x, -y, -z'
'x, -y-1/2, z-1/2'

loop_
_atom_site_label
_atom_site_type_symbol
_atom_site_fract_x
_atom_site_fract_y
_atom_site_fract_z
_atom_site_U_iso_or_equiv
_atom_site_adp_type
_atom_site_occupancy
_atom_site_site_symmetry_order
_atom_site_calc_flag
_atom_site_refinement_flags_posn
S1 S 0.51611(3) 0.42129(4) 0.33614(4) 0.02349(10) Uani 1 1 d .
S2 S 0.73235(3) 0.48119(4) 0.45290(3) 0.02087(10) Uani 1 1 d .
Si1 Si 0.86605(3) 0.59404(4) 0.28722(4) 0.01756(10) Uani 1 1 d .
N1 N 0.59766(11) 0.31440(13) 0.51645(11) 0.0188(3) Uani 1 1 d .
C8 C 0.66882(15) 0.28136(18) 0.61504(14) 0.0262(4) Uani 1 1 d .
H8A H 0.7391 0.3123 0.6063 0.039 Uiso 1 1 calc GR
H8B H 0.6706 0.1893 0.6241 0.039 Uiso 1 1 calc GR
H8C H 0.6445 0.3203 0.6809 0.039 Uiso 1 1 calc GR
C1 C 0.61616(12) 0.39868(14) 0.44199(12) 0.0155(3) Uani 1 1 d .
C2 C 0.49298(13) 0.25797(17) 0.50299(15) 0.0243(3) Uani 1 1 d .
H2A H 0.4499 0.2945 0.5577 0.029 Uiso 1 1 calc R
H2B H 0.4977 0.1655 0.5149 0.029 Uiso 1 1 calc R
C3 C 0.44411(14) 0.28674(18) 0.38495(16) 0.0276(4) Uani 1 1 d .
H3A H 0.3693 0.3083 0.3845 0.033 Uiso 1 1 calc R
H3B H 0.4499 0.2125 0.3362 0.033 Uiso 1 1 calc R
C4 C 0.72731(13) 0.57125(16) 0.32512(14) 0.0216(3) Uani 1 1 d .
H4A H 0.6946 0.6546 0.3350 0.026 Uiso 1 1 calc R
H4B H 0.6846 0.5258 0.2645 0.026 Uiso 1 1 calc R
C5 C 0.90863(14) 0.43580(17) 0.24215(16) 0.0260(4) Uani 1 1 d .
H5A H 0.9032 0.3743 0.3018 0.039 Uiso 1 1 calc GR
H5B H 0.9812 0.4406 0.2257 0.039 Uiso 1 1 calc GR
H5C H 0.8638 0.4093 0.1752 0.039 Uiso 1 1 calc GR
C6 C 0.95293(16) 0.65216(18) 0.41021(16) 0.0303(4) Uani 1 1 d .
H6A H 0.9319 0.7378 0.4290 0.045 Uiso 1 1 calc GR
H6B H 1.0253 0.6534 0.3928 0.045 Uiso 1 1 calc GR
H6C H 0.9473 0.5959 0.4736 0.045 Uiso 1 1 calc GR
C7 C 0.85684(14) 0.71348(16) 0.17364(14) 0.0242(3) Uani 1 1 d .
H7A H 0.8057 0.6854 0.1124 0.036 Uiso 1 1 calc GR
H7B H 0.9252 0.7232 0.1467 0.036 Uiso 1 1 calc GR
H7C H 0.8347 0.7948 0.2020 0.036 Uiso 1 1 calc GR
S1A S 0.68302(3) -0.00320(4) 0.40675(3) 0.01918(9) Uani 1 1 d .
F1A F 0.88747(9) -0.02571(12) 0.44749(11) 0.0384(3) Uani 1 1 d .
F2A F 0.83533(9) 0.06586(12) 0.29236(10) 0.0359(3) Uani 1 1 d .
F3A F 0.83171(10) 0.16613(11) 0.44682(11) 0.0393(3) Uani 1 1 d .
O1A O 0.62028(10) 0.09769(13) 0.35356(11) 0.0276(3) Uani 1 1 d .
O2A O 0.67727(10) -0.01560(13) 0.52458(11) 0.0285(3) Uani 1 1 d .
O3A O 0.67813(12) -0.11962(13) 0.34418(13) 0.0370(3) Uani 1 1 d .
C1A C 0.81635(13) 0.05340(17) 0.39821(14) 0.0229(3) Uani 1 1 d .

loop_
_atom_site_aniso_label
_atom_site_aniso_U_11
_atom_site_aniso_U_22
_atom_site_aniso_U_33
_atom_site_aniso_U_23
_atom_site_aniso_U_13
_atom_site_aniso_U_12
S1 0.0178(2) 0.0257(2) 0.0262(2) -0.00030(16) -0.00090(15) 0.00207(15)
S2 0.01803(19) 0.02215(19) 0.02231(19) 0.00344(14) 0.00173(14) -0.00431(15)
Si1 0.0178(2) 0.0154(2) 0.0203(2) -0.00078(15) 0.00581(16) -0.00181(16)
N1 0.0201(7) 0.0174(6) 0.0199(6) -0.0029(5) 0.0061(5) -0.0028(5)
C8 0.0332(10) 0.0278(9) 0.0177(7) 0.0029(6) 0.0031(6) -0.0011(7)
C1 0.0150(7) 0.0147(6) 0.0174(7) -0.0033(5) 0.0040(5) 0.0007(5)
C2 0.0213(8) 0.0217(8) 0.0320(9) -0.0034(7) 0.0119(7) -0.0058(6)
C3 0.0177(8) 0.0253(8) 0.0397(10) -0.0053(7) 0.0030(7) -0.0046(6)
C4 0.0205(8) 0.0203(7) 0.0249(8) 0.0064(6) 0.0057(6) 0.0024(6)
C5 0.0242(9) 0.0223(8) 0.0325(9) -0.0039(7) 0.0074(7) 0.0032(7)
C6 0.0366(10) 0.0268(9) 0.0266(9) -0.0019(7) -0.0008(7) -0.0062(8)
C7 0.0273(9) 0.0225(8) 0.0230(8) 0.0000(6) 0.0042(6) -0.0059(7)
S1A 0.01819(19) 0.01676(18) 0.02316(19) -0.00181(14) 0.00483(14) -0.00078(14)
F1A 0.0213(6) 0.0476(7) 0.0463(7) 0.0173(6) 0.0030(5) 0.0097(5)
F2A 0.0274(6) 0.0519(7) 0.0305(6) 0.0093(5) 0.0125(5) 0.0032(5)
F3A 0.0349(7) 0.0296(6) 0.0544(8) -0.0084(5) 0.0096(6) -0.0147(5)
O1A 0.0227(6) 0.0337(7) 0.0263(6) 0.0043(5) 0.0025(5) 0.0076(5)
O2A 0.0276(7) 0.0335(7) 0.0252(6) 0.0077(5) 0.0065(5) -0.0025(5)
O3A 0.0366(8) 0.0249(7) 0.0513(9) -0.0158(6) 0.0127(7) -0.0060(6)
C1A 0.0201(8) 0.0231(8) 0.0259(8) 0.0038(6) 0.0046(6) 0.0021(6)

loop_
_atom_type_symbol
_atom_type_description
_atom_type_scat_dispersion_real
_atom_type_scat_dispersion_imag
_atom_type_scat_source
C C 0.0033 0.0016 'International Tables Vol C Tables 4.2.6.8 and 6.1.1.4'
H H 0.0000 0.0000 'International Tables Vol C Tables 4.2.6.8 and 6.1.1.4'
F F 0.0171 0.0103 'International Tables Vol C Tables 4.2.6.8 and 6.1.1.4'
N N 0.0061 0.0033 'International Tables Vol C Tables 4.2.6.8 and 6.1.1.4'
O O 0.0106 0.0060 'International Tables Vol C Tables 4.2.6.8 and 6.1.1.4'
S S 0.1246 0.1234 'International Tables Vol C Tables 4.2.6.8 and 6.1.1.4'
Si Si 0.0817 0.0704 'International Tables Vol C Tables 4.2.6.8 and 6.1.1.4'

loop_
_geom_angle_atom_site_label_1
_geom_angle_atom_site_label_2
_geom_angle_atom_site_label_3
_geom_angle
C1 S1 C3 90.93(8)
C1 S2 C4 104.76(8)
C5 Si1 C4 105.79(8)
C6 Si1 C4 110.10(9)
C6 Si1 C5 111.12(9)
C7 Si1 C4 106.28(8)
C7 Si1 C5 112.96(9)
C7 Si1 C6 110.36(8)
C8 N1 C2 118.47(14)
C1 N1 C8 125.31(14)
C1 N1 C2 116.00(14)
S2 C1 S1 123.70(9)
N1 C1 S1 115.18(12)
N1 C1 S2 121.12(12)
N1 C2 C3 107.40(13)
C2 C3 S1 106.66(11)
S2 C4 Si1 109.14(9)
O1A S1A C1A 102.37(8)
O2A S1A O1A 114.71(8)
O2A S1A O3A 115.91(9)
O2A S1A C1A 103.88(8)
O3A S1A O1A 114.08(9)
O3A S1A C1A 103.53(8)
F1A C1A S1A 111.81(12)
F1A C1A F2A 107.38(14)
F1A C1A F3A 107.73(15)
F2A C1A S1A 111.18(12)
F3A C1A S1A 111.09(12)
F3A C1A F2A 107.44(14)

loop_
_geom_bond_atom_site_label_1
_geom_bond_atom_site_label_2
_geom_bond_distance
S1 C1 1.7269(16)
S1 C3 1.8332(19)
S2 C1 1.7254(16)
S2 C4 1.8106(17)
Si1 C4 1.9116(17)
Si1 C5 1.8623(18)
Si1 C6 1.8614(19)
Si1 C7 1.8604(18)
N1 C8 1.461(2)
N1 C1 1.309(2)
N1 C2 1.467(2)
C2 C3 1.524(3)
S1A O1A 1.4448(13)
S1A O2A 1.4418(14)
S1A O3A 1.4430(14)
S1A C1A 1.8340(18)
F1A C1A 1.331(2)
F2A C1A 1.337(2)
F3A C1A 1.334(2)
